data_4502083
loop_
_publ_author_name
'Urankar, Damijana'
'Pevec, Andrej'
'Turel, Iztok'
'Ko\<smrlj, Janez'

_publ_section_title
;
 Pyridyl Conjugated 1,2,3-Triazole is a Versatile Coordination Ability
 Ligand Enabling Supramolecular Associations
;
_journal_issue 11
_journal_name_full 'Crystal Growth &amp; Design'
_journal_page_first 4920
_journal_paper_doi 10.1021/cg100993k
_journal_volume 10
_journal_year 2010
_chemical_formula_sum 'C28 H24 Br8 Hg4 N8'
_chemical_formula_weight 1914.19
_chemical_name_systematic
;
 ?
;
_space_group_IT_number 2
_symmetry_cell_setting triclinic
_symmetry_space_group_name_Hall '-P 1'
_symmetry_space_group_name_H-M 'P -1'
_atom_sites_solution_hydrogens geom
_atom_sites_solution_primary direct
_atom_sites_solution_secondary difmap
_audit_creation_method SHELXL-97
_cell_angle_alpha 106.345(4)
_cell_angle_beta 93.270(5)
_cell_angle_gamma 109.439(4)
_cell_formula_units_Z 1
_cell_length_a 7.6341(6)
_cell_length_b 9.3095(7)
_cell_length_c 15.6476(11)
_cell_measurement_reflns_used 3431
_cell_measurement_temperature 293(2)
_cell_measurement_theta_max 25.68
_cell_measurement_theta_min 2.55
_cell_volume 992.24(14)
_computing_cell_refinement 'DENZO and SCALEPACK (Otwinowski & Minor, 1997)'
_computing_data_collection 'COLLECT (Nonius, 1998)'
_computing_data_reduction 'DENZO and SCALEPACK'
_computing_publication_material 'WinGX (Farrugia, 1999)'
_computing_structure_refinement 'SHELXL-97 (Sheldrick, 2008)'
_computing_structure_solution 'DENZO and SCALEPACK'
_diffrn_ambient_temperature 293(2)
_diffrn_measured_fraction_theta_full 0.978
_diffrn_measured_fraction_theta_max 0.978
_diffrn_measurement_device_type
;
Nonius KappaCCD area-detector diffractometer
;
_diffrn_measurement_method '\w scans'
_diffrn_radiation_monochromator graphite
_diffrn_radiation_source 'fine-focus sealed tube'
_diffrn_radiation_type MoK\a
_diffrn_radiation_wavelength 0.71073
_diffrn_reflns_av_R_equivalents 0.0336
_diffrn_reflns_av_sigmaI/netI 0.0462
_diffrn_reflns_limit_h_max 9
_diffrn_reflns_limit_h_min -9
_diffrn_reflns_limit_k_max 11
_diffrn_reflns_limit_k_min -11
_diffrn_reflns_limit_l_max 18
_diffrn_reflns_limit_l_min -18
_diffrn_reflns_number 6399
_diffrn_reflns_theta_full 25.67
_diffrn_reflns_theta_max 25.67
_diffrn_reflns_theta_min 3.88
_exptl_absorpt_coefficient_mu 23.512
_exptl_absorpt_correction_T_max 0.3860
_exptl_absorpt_correction_T_min 0.3860
_exptl_absorpt_correction_type multi-scan
_exptl_absorpt_process_details 'SCALEPACK (Otwinowski & Minor, 1997)'
_exptl_crystal_colour colorless
_exptl_crystal_density_diffrn 3.203
_exptl_crystal_density_method 'not measured'
_exptl_crystal_description prism
_exptl_crystal_F_000 848
_exptl_crystal_size_max 0.05
_exptl_crystal_size_mid 0.05
_exptl_crystal_size_min 0.05
_refine_diff_density_max 1.282
_refine_diff_density_min -1.283
_refine_diff_density_rms 0.164
_refine_ls_extinction_method none
_refine_ls_goodness_of_fit_ref 1.085
_refine_ls_hydrogen_treatment constr
_refine_ls_matrix_type full
_refine_ls_number_parameters 217
_refine_ls_number_reflns 3688
_refine_ls_number_restraints 0
_refine_ls_restrained_S_all 1.085
_refine_ls_R_factor_all 0.0688
_refine_ls_R_factor_gt 0.0401
_refine_ls_shift/su_max 0.001
_refine_ls_shift/su_mean 0.0001
_refine_ls_structure_factor_coef Fsqd
_refine_ls_weighting_details 'calc w=1/[\s^2^(Fo^2^)+(0.0341P)^2^+4.5385P] where P=(Fo^2^+2Fc^2^)/3'
_refine_ls_weighting_scheme calc
_refine_ls_wR_factor_gt 0.0873
_refine_ls_wR_factor_ref 0.1012
_reflns_number_gt 2639
_reflns_number_total 3688
_reflns_threshold_expression >2\s(I)
_cod_data_source_file cg100993k_si_001.cif
_cod_data_source_block 4
_cod_original_cell_volume 992.25(14)
_cod_original_sg_symbol_H-M P-1
_cod_database_code 4502083

loop_
_symmetry_equiv_pos_as_xyz
'x, y, z'
'-x, -y, -z'

loop_
_atom_site_label
_atom_site_type_symbol
_atom_site_fract_x
_atom_site_fract_y
_atom_site_fract_z
_atom_site_U_iso_or_equiv
_atom_site_adp_type
_atom_site_occupancy
_atom_site_symmetry_multiplicity
_atom_site_calc_flag
_atom_site_refinement_flags
Hg1 Hg 0.15030(6) 0.05472(5) 0.63577(3) 0.06106(16) Uani 1 1 d .
Hg2 Hg 0.38397(7) 0.35887(5) 0.87385(3) 0.06631(17) Uani 1 1 d .
Br1 Br -0.18937(17) -0.02945(17) 0.58249(8) 0.0693(3) Uani 1 1 d .
Br2 Br 0.48421(18) 0.23184(16) 0.67373(8) 0.0722(4) Uani 1 1 d .
Br3 Br 0.08896(18) 0.36145(15) 0.80497(9) 0.0694(3) Uani 1 1 d .
Br4 Br 0.71887(17) 0.46457(15) 0.93702(9) 0.0707(3) Uani 1 1 d .
N1 N 0.0685(13) -0.1638(10) 0.7919(6) 0.059(2) Uani 1 1 d .
N2 N 0.1527(13) -0.0122(10) 0.7933(6) 0.056(2) Uani 1 1 d .
N3 N 0.2384(12) 0.0726(10) 0.8753(6) 0.053(2) Uani 1 1 d .
N4 N 0.1781(12) -0.2146(10) 0.6049(6) 0.055(2) Uani 1 1 d .
C1 C -0.0327(18) -0.2895(14) 0.7074(8) 0.067(3) Uani 1 1 d .
H1A H -0.1225 -0.2560 0.6796 0.080 Uiso 1 1 calc R
H1B H -0.1033 -0.3862 0.7208 0.080 Uiso 1 1 calc R
C2 C 0.0920(15) -0.3283(12) 0.6414(7) 0.052(3) Uani 1 1 d .
C3 C 0.1206(19) -0.4739(14) 0.6189(8) 0.067(3) Uani 1 1 d .
H3 H 0.0617 -0.5504 0.6459 0.080 Uiso 1 1 calc R
C4 C 0.237(2) -0.5054(17) 0.5564(9) 0.080(4) Uani 1 1 d .
H4 H 0.2532 -0.6035 0.5399 0.096 Uiso 1 1 calc R
C5 C 0.3234(18) -0.3913(16) 0.5206(8) 0.068(3) Uani 1 1 d .
H5 H 0.4037 -0.4082 0.4796 0.082 Uiso 1 1 calc R
C6 C 0.2921(17) -0.2458(14) 0.5457(8) 0.062(3) Uani 1 1 d .
H6 H 0.3529 -0.1676 0.5202 0.074 Uiso 1 1 calc R
C4A C 0.2075(15) -0.0252(12) 0.9285(7) 0.049(2) Uani 1 1 d .
C5A C 0.0982(15) -0.1772(13) 0.8744(7) 0.055(3) Uani 1 1 d .
H5A H 0.0540 -0.2696 0.8910 0.066 Uiso 1 1 calc R
C1B C 0.2818(14) 0.0324(12) 1.0256(7) 0.047(2) Uani 1 1 d .
C2B C 0.4160(19) 0.1830(14) 1.0689(8) 0.070(3) Uani 1 1 d .
H2B H 0.4618 0.2524 1.0358 0.084 Uiso 1 1 calc R
C3B C 0.4829(19) 0.2323(16) 1.1592(8) 0.073(3) Uani 1 1 d .
H3B H 0.5726 0.3349 1.1865 0.087 Uiso 1 1 calc R
C4B C 0.4214(16) 0.1352(13) 1.2098(7) 0.057(3) Uani 1 1 d .
H4B H 0.4676 0.1700 1.2713 0.069 Uiso 1 1 calc R
C5B C 0.2892(18) -0.0161(15) 1.1683(8) 0.075(4) Uani 1 1 d .
H5B H 0.2477 -0.0853 1.2019 0.090 Uiso 1 1 calc R
C6B C 0.2172(17) -0.0665(14) 1.0776(8) 0.063(3) Uani 1 1 d .
H6B H 0.1245 -0.1679 1.0510 0.076 Uiso 1 1 calc R

loop_
_atom_site_aniso_label
_atom_site_aniso_U_11
_atom_site_aniso_U_22
_atom_site_aniso_U_33
_atom_site_aniso_U_23
_atom_site_aniso_U_13
_atom_site_aniso_U_12
Hg1 0.0651(3) 0.0567(3) 0.0633(3) 0.0211(2) 0.0073(2) 0.0234(2)
Hg2 0.0743(3) 0.0552(3) 0.0646(3) 0.0175(2) 0.0044(2) 0.0200(2)
Br1 0.0655(7) 0.0940(9) 0.0561(7) 0.0280(6) 0.0097(5) 0.0352(7)
Br2 0.0674(7) 0.0764(8) 0.0622(7) 0.0171(6) 0.0129(6) 0.0166(6)
Br3 0.0756(8) 0.0612(7) 0.0772(8) 0.0309(6) 0.0104(6) 0.0250(6)
Br4 0.0661(7) 0.0686(8) 0.0737(8) 0.0192(6) 0.0159(6) 0.0219(6)
N1 0.072(6) 0.039(5) 0.055(5) 0.015(4) 0.004(4) 0.010(4)
N2 0.075(6) 0.044(5) 0.050(5) 0.021(4) 0.007(4) 0.019(4)
N3 0.065(5) 0.044(5) 0.051(5) 0.019(4) 0.010(4) 0.021(4)
N4 0.056(5) 0.048(5) 0.054(5) 0.016(4) 0.002(4) 0.013(4)
C1 0.081(8) 0.051(6) 0.057(7) 0.017(5) -0.006(6) 0.013(6)
C2 0.059(6) 0.044(6) 0.046(6) 0.010(5) -0.002(5) 0.017(5)
C3 0.093(9) 0.051(7) 0.054(7) 0.018(5) -0.008(6) 0.024(6)
C4 0.112(11) 0.065(8) 0.072(8) 0.016(7) -0.002(8) 0.053(8)
C5 0.077(8) 0.071(8) 0.060(7) 0.014(6) 0.001(6) 0.038(7)
C6 0.066(7) 0.063(7) 0.062(7) 0.025(6) 0.006(6) 0.025(6)
C4A 0.061(6) 0.047(6) 0.051(6) 0.025(5) 0.021(5) 0.028(5)
C5A 0.065(7) 0.050(6) 0.057(6) 0.024(5) 0.011(5) 0.023(5)
C1B 0.057(6) 0.043(5) 0.054(6) 0.026(5) 0.019(5) 0.024(5)
C2B 0.101(9) 0.049(6) 0.062(7) 0.033(6) 0.006(7) 0.018(6)
C3B 0.088(9) 0.063(8) 0.066(8) 0.028(6) 0.005(7) 0.022(7)
C4B 0.069(7) 0.059(7) 0.045(6) 0.023(5) 0.008(5) 0.018(6)
C5B 0.091(9) 0.069(8) 0.059(7) 0.042(6) -0.002(6) 0.007(7)
C6B 0.075(8) 0.050(6) 0.057(7) 0.024(5) 0.007(6) 0.009(6)

loop_
_atom_type_symbol
_atom_type_description
_atom_type_scat_dispersion_real
_atom_type_scat_dispersion_imag
_atom_type_scat_source
C C 0.0033 0.0016 'International Tables Vol C Tables 4.2.6.8 and 6.1.1.4'
H H 0.0000 0.0000 'International Tables Vol C Tables 4.2.6.8 and 6.1.1.4'
N N 0.0061 0.0033 'International Tables Vol C Tables 4.2.6.8 and 6.1.1.4'
Br Br -0.2901 2.4595 'International Tables Vol C Tables 4.2.6.8 and 6.1.1.4'
Hg Hg -2.3894 9.2266 'International Tables Vol C Tables 4.2.6.8 and 6.1.1.4'

loop_
_geom_angle_atom_site_label_1
_geom_angle_atom_site_label_2
_geom_angle_atom_site_label_3
_geom_angle
Br2 Hg1 Br1 157.17(5)
Br2 Hg1 N4 100.9(2)
Br1 Hg1 N4 99.8(2)
Br4 Hg2 Br3 156.83(5)
Br4 Hg2 N3 109.0(2)
Br3 Hg2 N3 94.2(2)
N2 N1 C5A 110.9(8)
N2 N1 C1 120.3(9)
C5A N1 C1 128.7(9)
N3 N2 N1 107.6(8)
N2 N3 C4A 109.1(8)
N2 N3 Hg2 105.7(6)
C4A N3 Hg2 145.0(7)
C2 N4 C6 117.9(10)
C2 N4 Hg1 126.6(7)
C6 N4 Hg1 115.6(7)
N1 C1 C2 113.9(10)
N1 C1 H1A 108.8
C2 C1 H1A 108.8
N1 C1 H1B 108.8
C2 C1 H1B 108.8
H1A C1 H1B 107.7
N4 C2 C3 121.0(11)
N4 C2 C1 116.6(10)
C3 C2 C1 122.4(11)
C4 C3 C2 120.4(12)
C4 C3 H3 119.8
C2 C3 H3 119.8
C5 C4 C3 118.4(12)
C5 C4 H4 120.8
C3 C4 H4 120.8
C4 C5 C6 119.3(13)
C4 C5 H5 120.3
C6 C5 H5 120.3
N4 C6 C5 122.9(11)
N4 C6 H6 118.5
C5 C6 H6 118.5
C5A C4A N3 107.3(9)
C5A C4A C1B 129.2(9)
N3 C4A C1B 123.5(9)
N1 C5A C4A 105.0(9)
N1 C5A H5A 127.5
C4A C5A H5A 127.5
C2B C1B C6B 117.3(10)
C2B C1B C4A 122.9(9)
C6B C1B C4A 119.8(9)
C3B C2B C1B 121.4(10)
C3B C2B H2B 119.3
C1B C2B H2B 119.3
C4B C3B C2B 121.4(12)
C4B C3B H3B 119.3
C2B C3B H3B 119.3
C3B C4B C5B 118.5(11)
C3B C4B H4B 120.7
C5B C4B H4B 120.7
C4B C5B C6B 120.8(10)
C4B C5B H5B 119.6
C6B C5B H5B 119.6
C5B C6B C1B 120.5(11)
C5B C6B H6B 119.7
C1B C6B H6B 119.7

loop_
_geom_bond_atom_site_label_1
_geom_bond_atom_site_label_2
_geom_bond_distance
Hg1 Br2 2.4592(14)
Hg1 Br1 2.4630(13)
Hg1 N4 2.500(9)
Hg2 Br4 2.4436(14)
Hg2 Br3 2.4512(14)
Hg2 N3 2.531(8)
N1 N2 1.336(11)
N1 C5A 1.345(13)
N1 C1 1.457(14)
N2 N3 1.299(12)
N3 C4A 1.372(12)
N4 C2 1.341(13)
N4 C6 1.345(14)
C1 C2 1.495(17)
C1 H1A 0.9700
C1 H1B 0.9700
C2 C3 1.395(15)
C3 C4 1.391(19)
C3 H3 0.9300
C4 C5 1.338(19)
C4 H4 0.9300
C5 C6 1.405(17)
C5 H5 0.9300
C6 H6 0.9300
C4A C5A 1.369(15)
C4A C1B 1.470(14)
C5A H5A 0.9300
C1B C2B 1.380(15)
C1B C6B 1.385(14)
C2B C3B 1.366(16)
C2B H2B 0.9300
C3B C4B 1.352(15)
C3B H3B 0.9300
C4B C5B 1.374(16)
C4B H4B 0.9300
C5B C6B 1.380(15)
C5B H5B 0.9300
C6B H6B 0.9300

loop_
_geom_hbond_atom_site_label_D
_geom_hbond_atom_site_label_H
_geom_hbond_atom_site_label_A
_geom_hbond_distance_DH
_geom_hbond_distance_HA
_geom_hbond_distance_DA
_geom_hbond_angle_DHA
_geom_hbond_site_symmetry_A
C3 H3 Br3 0.93 2.85 3.638(12) 143.2 1_545
C5B H5B Br3 0.93 2.94 3.683(12) 137.9 2_557

loop_
_geom_torsion_atom_site_label_1
_geom_torsion_atom_site_label_2
_geom_torsion_atom_site_label_3
_geom_torsion_atom_site_label_4
_geom_torsion
C5A N1 N2 N3 0.8(13)
C1 N1 N2 N3 -177.3(10)
N1 N2 N3 C4A -0.8(12)
N1 N2 N3 Hg2 -178.0(7)
Br4 Hg2 N3 N2 -127.4(6)
Br3 Hg2 N3 N2 52.1(7)
Br4 Hg2 N3 C4A 57.2(12)
Br3 Hg2 N3 C4A -123.4(12)
Br2 Hg1 N4 C2 128.0(8)
Br1 Hg1 N4 C2 -61.7(8)
Br2 Hg1 N4 C6 -51.8(7)
Br1 Hg1 N4 C6 118.5(7)
N2 N1 C1 C2 69.0(14)
C5A N1 C1 C2 -108.7(13)
C6 N4 C2 C3 0.3(15)
Hg1 N4 C2 C3 -179.5(8)
C6 N4 C2 C1 179.6(9)
Hg1 N4 C2 C1 -0.2(12)
N1 C1 C2 N4 -68.5(12)
N1 C1 C2 C3 110.8(12)
N4 C2 C3 C4 -1.3(17)
C1 C2 C3 C4 179.4(11)
C2 C3 C4 C5 1.8(18)
C3 C4 C5 C6 -1.3(18)
C2 N4 C6 C5 0.3(16)
Hg1 N4 C6 C5 -179.9(8)
C4 C5 C6 N4 0.3(18)
N2 N3 C4A C5A 0.5(12)
Hg2 N3 C4A C5A 175.9(9)
N2 N3 C4A C1B -178.9(9)
Hg2 N3 C4A C1B -3.5(18)
N2 N1 C5A C4A -0.5(13)
C1 N1 C5A C4A 177.4(12)
N3 C4A C5A N1 0.0(12)
C1B C4A C5A N1 179.4(10)
C5A C4A C1B C2B 168.9(12)
N3 C4A C1B C2B -11.8(17)
C5A C4A C1B C6B -10.9(17)
N3 C4A C1B C6B 168.4(10)
C6B C1B C2B C3B 0.3(19)
C4A C1B C2B C3B -179.5(12)
C1B C2B C3B C4B 0(2)
C2B C3B C4B C5B 0(2)
C3B C4B C5B C6B -2(2)
C4B C5B C6B C1B 2(2)
C2B C1B C6B C5B -1.6(18)
C4A C1B C6B C5B 178.2(12)
